data_7211644
loop_
_publ_author_name
'Clarke, Caroline S.'
'Haynes, Delia A.'
'Smith, J. Nicholas B.'
'Batsanov, Andrei S.'
'Howard, Judith A. K.'
'Pascu, Sofia I.'
'Rawson, Jeremy M.'

_publ_section_title
;
 The effect of fluorinated aryl substituents on the crystal structures of
 1,2,3,5-dithiadiazolyl radicals
;
_journal_issue 1
_journal_name_full CrystEngComm
_journal_page_first 172
_journal_paper_doi 10.1039/b911636b
_journal_volume 12
_journal_year 2010
_chemical_formula_moiety 'C7 H2 F3 N2 S2'
_chemical_formula_sum 'C7 H2 F3 N2 S2'
_chemical_formula_weight 235.23
_chemical_name_systematic
;
2,4,6-trifluoro-1,2,3,5-dithiadiazolyl
;
_space_group_IT_number 14
_symmetry_cell_setting monoclinic
_symmetry_space_group_name_Hall '-P 2ybc'
_symmetry_space_group_name_H-M 'P 1 21/c 1'
_atom_sites_solution_hydrogens geom
_atom_sites_solution_primary direct
_atom_sites_solution_secondary difmap
_cell_angle_alpha 90.00
_cell_angle_beta 92.614(1)
_cell_angle_gamma 90.00
_cell_formula_units_Z 24
_cell_length_a 7.1195(1)
_cell_length_b 27.2091(3)
_cell_length_c 25.1504(4)
_cell_measurement_reflns_used 55866
_cell_measurement_temperature 180(2)
_cell_measurement_theta_max 27.48
_cell_measurement_theta_min 1.02
_cell_volume 4866.94(12)
_computing_cell_refinement
;
HKL DENZO and SCALEPACK (Otwinowski & Minor, 1997)'
;
_computing_data_collection 'COLLECT (Nonius, 1998)'
_computing_data_reduction
;
HKL DENZO and SCALEPACK (Otwinowski & Minor, 1997)'
;
_computing_molecular_graphics 'SHELXTL (Bruker, 2000)'
_computing_publication_material SHELXTL
_computing_structure_refinement 'SHELXL97 (Sheldrick, 1997)'
_computing_structure_solution 'SHELXS97 (Sheldrick, 1997)'
_diffrn_ambient_temperature 180(2)
_diffrn_measured_fraction_theta_full 0.994
_diffrn_measured_fraction_theta_max 0.994
_diffrn_measurement_device_type 'Nonius KappaCCD'
_diffrn_measurement_method '\f and \w scans'
_diffrn_radiation_monochromator graphite
_diffrn_radiation_source 'fine-focus sealed tube'
_diffrn_radiation_type MoK\a
_diffrn_radiation_wavelength 0.71073
_diffrn_reflns_av_R_equivalents 0.0899
_diffrn_reflns_av_sigmaI/netI 0.0763
_diffrn_reflns_limit_h_max 9
_diffrn_reflns_limit_h_min -9
_diffrn_reflns_limit_k_max 35
_diffrn_reflns_limit_k_min -32
_diffrn_reflns_limit_l_max 32
_diffrn_reflns_limit_l_min -32
_diffrn_reflns_number 43314
_diffrn_reflns_theta_full 27.50
_diffrn_reflns_theta_max 27.50
_diffrn_reflns_theta_min 3.56
_diffrn_standards_number 0
_exptl_absorpt_coefficient_mu 0.661
_exptl_absorpt_correction_T_max 0.968
_exptl_absorpt_correction_T_min 0.690
_exptl_absorpt_correction_type multi-scan
_exptl_absorpt_process_details 'SORTAV (Blessing, 1995)'
_exptl_crystal_colour brown
_exptl_crystal_density_diffrn 1.926
_exptl_crystal_density_method 'not measured'
_exptl_crystal_description needle
_exptl_crystal_F_000 2808
_exptl_crystal_size_max 0.32
_exptl_crystal_size_mid 0.05
_exptl_crystal_size_min 0.05
_refine_diff_density_max 0.331
_refine_diff_density_min -0.474
_refine_diff_density_rms 0.081
_refine_ls_extinction_method none
_refine_ls_goodness_of_fit_ref 1.018
_refine_ls_hydrogen_treatment constr
_refine_ls_matrix_type full
_refine_ls_number_parameters 757
_refine_ls_number_reflns 11127
_refine_ls_number_restraints 0
_refine_ls_restrained_S_all 1.018
_refine_ls_R_factor_all 0.0911
_refine_ls_R_factor_gt 0.0488
_refine_ls_shift/su_max 0.001
_refine_ls_shift/su_mean 0.000
_refine_ls_structure_factor_coef Fsqd
_refine_ls_weighting_details 'calc w=1/[\s^2^(Fo^2^)+(0.0413P)^2^+2.2312P] where P=(Fo^2^+2Fc^2^)/3'
_refine_ls_weighting_scheme calc
_refine_ls_wR_factor_gt 0.0970
_refine_ls_wR_factor_ref 0.1107
_reflns_number_gt 7383
_reflns_number_total 11127
_reflns_threshold_expression I>2\s(I)
_cod_data_source_file b911636b.txt
_cod_data_source_block 11
_cod_original_sg_symbol_H-M 'P 21/c'
_cod_database_code 7211644

loop_
_symmetry_equiv_pos_as_xyz
'x, y, z'
'-x, y+1/2, -z+1/2'
'-x, -y, -z'
'x, -y-1/2, z-1/2'

loop_
_atom_site_label
_atom_site_type_symbol
_atom_site_fract_x
_atom_site_fract_y
_atom_site_fract_z
_atom_site_U_iso_or_equiv
_atom_site_adp_type
_atom_site_occupancy
_atom_site_symmetry_multiplicity
_atom_site_calc_flag
_atom_site_refinement_flags
S11 S 0.46835(12) 0.43173(3) 0.58112(3) 0.0339(2) Uani 1 1 d .
S12 S 0.51447(12) 0.35781(3) 0.60036(3) 0.0346(2) Uani 1 1 d .
N11 N 0.4475(4) 0.44906(10) 0.64303(10) 0.0307(6) Uani 1 1 d .
N12 N 0.5056(4) 0.36647(10) 0.66430(10) 0.0310(6) Uani 1 1 d .
C10 C 0.4694(4) 0.41279(11) 0.67842(11) 0.0236(6) Uani 1 1 d .
C11 C 0.4554(4) 0.42417(11) 0.73597(11) 0.0227(6) Uani 1 1 d .
C12 C 0.5007(4) 0.46983(11) 0.75784(12) 0.0244(7) Uani 1 1 d .
F12 F 0.5664(2) 0.50513(7) 0.72618(7) 0.0345(4) Uani 1 1 d .
C13 C 0.4879(4) 0.48199(11) 0.81094(11) 0.0244(7) Uani 1 1 d .
H13A H 0.5221 0.5136 0.8242 0.029 Uiso 1 1 calc R
C14 C 0.4232(4) 0.44590(12) 0.84339(12) 0.0272(7) Uani 1 1 d .
F14 F 0.4079(3) 0.45610(7) 0.89554(7) 0.0402(5) Uani 1 1 d .
C15 C 0.3742(4) 0.39957(12) 0.82564(12) 0.0271(7) Uani 1 1 d .
H15A H 0.3302 0.3753 0.8492 0.032 Uiso 1 1 calc R
C16 C 0.3915(4) 0.38997(11) 0.77251(12) 0.0256(7) Uani 1 1 d .
F16 F 0.3416(3) 0.34462(7) 0.75588(7) 0.0372(5) Uani 1 1 d .
S21 S 0.02257(12) 0.41635(4) 0.56894(3) 0.0375(2) Uani 1 1 d .
S22 S 0.07562(12) 0.34356(3) 0.59297(3) 0.0360(2) Uani 1 1 d .
N21 N -0.0188(4) 0.43526(11) 0.62861(10) 0.0333(6) Uani 1 1 d .
N22 N 0.0452(3) 0.35448(10) 0.65552(10) 0.0304(6) Uani 1 1 d .
C20 C -0.0004(4) 0.40105(12) 0.66629(12) 0.0263(7) Uani 1 1 d .
C21 C -0.0319(4) 0.41501(11) 0.72226(11) 0.0236(6) Uani 1 1 d .
C22 C 0.0087(4) 0.46148(11) 0.74276(12) 0.0235(6) Uani 1 1 d .
F22 F 0.0847(2) 0.49538(6) 0.71117(7) 0.0316(4) Uani 1 1 d .
C23 C -0.0179(4) 0.47564(12) 0.79480(12) 0.0268(7) Uani 1 1 d .
H23A H 0.0108 0.5079 0.8071 0.032 Uiso 1 1 calc R
C24 C -0.0878(4) 0.44046(13) 0.82736(12) 0.0296(7) Uani 1 1 d .
F24 F -0.1184(3) 0.45269(8) 0.87830(7) 0.0425(5) Uani 1 1 d .
C25 C -0.1301(4) 0.39323(12) 0.81131(12) 0.0278(7) Uani 1 1 d .
H25A H -0.1773 0.3697 0.8352 0.033 Uiso 1 1 calc R
C26 C -0.1010(4) 0.38178(12) 0.75917(12) 0.0267(7) Uani 1 1 d .
F26 F -0.1449(3) 0.33579(7) 0.74356(7) 0.0387(5) Uani 1 1 d .
S31 S -0.09482(11) 0.02674(3) 0.55102(3) 0.02786(18) Uani 1 1 d .
S32 S -0.15488(11) 0.08310(3) 0.49651(3) 0.02993(19) Uani 1 1 d .
N31 N -0.1084(3) 0.06187(10) 0.60349(10) 0.0268(6) Uani 1 1 d .
N32 N -0.1844(3) 0.12445(10) 0.54194(10) 0.0289(6) Uani 1 1 d .
C30 C -0.1565(4) 0.10831(11) 0.59212(11) 0.0238(6) Uani 1 1 d .
C31 C -0.1826(4) 0.14335(11) 0.63634(11) 0.0228(6) Uani 1 1 d .
C32 C -0.2400(4) 0.12865(11) 0.68640(12) 0.0228(6) Uani 1 1 d .
F32 F -0.2725(3) 0.08065(7) 0.69507(7) 0.0347(4) Uani 1 1 d .
C33 C -0.2713(4) 0.15994(12) 0.72787(12) 0.0256(7) Uani 1 1 d .
H33A H -0.3108 0.1483 0.7612 0.031 Uiso 1 1 calc R
C34 C -0.2422(4) 0.20933(12) 0.71858(12) 0.0257(7) Uani 1 1 d .
F34 F -0.2749(3) 0.24138(7) 0.75794(7) 0.0353(4) Uani 1 1 d .
C35 C -0.1834(4) 0.22763(12) 0.67131(12) 0.0262(7) Uani 1 1 d .
H35A H -0.1634 0.2618 0.6663 0.031 Uiso 1 1 calc R
C36 C -0.1546(4) 0.19410(12) 0.63147(12) 0.0254(7) Uani 1 1 d .
F36 F -0.0913(2) 0.21215(7) 0.58563(7) 0.0337(4) Uani 1 1 d .
S41 S 0.35576(11) 0.04267(3) 0.54199(3) 0.03142(19) Uani 1 1 d .
S42 S 0.27845(11) 0.10164(3) 0.49261(3) 0.03080(19) Uani 1 1 d .
N41 N 0.3643(3) 0.07528(10) 0.59646(10) 0.0294(6) Uani 1 1 d .
N42 N 0.2706(4) 0.14106(10) 0.54117(10) 0.0297(6) Uani 1 1 d .
C40 C 0.3163(4) 0.12248(11) 0.58932(12) 0.0232(6) Uani 1 1 d .
C41 C 0.3073(4) 0.15506(11) 0.63631(11) 0.0233(6) Uani 1 1 d .
C42 C 0.2606(4) 0.13772(11) 0.68633(12) 0.0234(6) Uani 1 1 d .
F42 F 0.2283(3) 0.08919(6) 0.69277(7) 0.0342(4) Uani 1 1 d .
C43 C 0.2385(4) 0.16717(11) 0.73012(12) 0.0255(7) Uani 1 1 d .
H43A H 0.2065 0.1539 0.7635 0.031 Uiso 1 1 calc R
C44 C 0.2650(4) 0.21660(12) 0.72315(12) 0.0258(7) Uani 1 1 d .
F44 F 0.2377(3) 0.24687(7) 0.76448(7) 0.0361(4) Uani 1 1 d .
C45 C 0.3171(4) 0.23708(11) 0.67618(12) 0.0263(7) Uani 1 1 d .
H45A H 0.3378 0.2714 0.6730 0.032 Uiso 1 1 calc R
C46 C 0.3379(4) 0.20570(12) 0.63389(12) 0.0248(7) Uani 1 1 d .
F46 F 0.3924(3) 0.22550(7) 0.58807(7) 0.0364(5) Uani 1 1 d .
S51 S 0.67282(12) 0.44286(3) 0.37672(3) 0.0341(2) Uani 1 1 d .
S52 S 0.64747(11) 0.44674(3) 0.45946(3) 0.0329(2) Uani 1 1 d .
N51 N 0.6672(4) 0.38352(10) 0.37524(10) 0.0308(6) Uani 1 1 d .
N52 N 0.6228(3) 0.38722(9) 0.46701(10) 0.0294(6) Uani 1 1 d .
C50 C 0.6374(4) 0.36192(11) 0.42199(12) 0.0246(7) Uani 1 1 d .
C51 C 0.6222(4) 0.30751(11) 0.42212(11) 0.0213(6) Uani 1 1 d .
C52 C 0.5527(4) 0.28121(11) 0.37762(11) 0.0221(6) Uani 1 1 d .
F52 F 0.4896(2) 0.30601(6) 0.33424(7) 0.0300(4) Uani 1 1 d .
C53 C 0.5416(4) 0.23085(11) 0.37534(12) 0.0243(7) Uani 1 1 d .
H53A H 0.4952 0.2143 0.3442 0.029 Uiso 1 1 calc R
C54 C 0.6013(4) 0.20564(11) 0.42049(12) 0.0261(7) Uani 1 1 d .
F54 F 0.5939(3) 0.15580(7) 0.41917(7) 0.0379(5) Uani 1 1 d .
C55 C 0.6672(4) 0.22814(11) 0.46658(12) 0.0257(7) Uani 1 1 d .
H55A H 0.7039 0.2097 0.4974 0.031 Uiso 1 1 calc R
C56 C 0.6773(4) 0.27844(11) 0.46585(11) 0.0244(7) Uani 1 1 d .
F56 F 0.7494(2) 0.30067(7) 0.51015(7) 0.0358(5) Uani 1 1 d .
S61 S 0.23893(11) 0.45145(3) 0.36320(3) 0.03150(19) Uani 1 1 d .
S62 S 0.19794(12) 0.45880(3) 0.44444(3) 0.0330(2) Uani 1 1 d .
N61 N 0.2060(3) 0.39221(9) 0.36256(10) 0.0264(6) Uani 1 1 d .
N62 N 0.1572(3) 0.40048(9) 0.45382(10) 0.0278(6) Uani 1 1 d .
C60 C 0.1661(4) 0.37327(11) 0.40980(12) 0.0237(6) Uani 1 1 d .
C61 C 0.1318(4) 0.31955(11) 0.41247(11) 0.0210(6) Uani 1 1 d .
C62 C 0.0474(4) 0.29319(11) 0.37028(11) 0.0230(6) Uani 1 1 d .
F62 F -0.0158(2) 0.31796(6) 0.32684(6) 0.0291(4) Uani 1 1 d .
C63 C 0.0232(4) 0.24313(11) 0.36998(12) 0.0246(7) Uani 1 1 d .
H63A H -0.0300 0.2264 0.3398 0.030 Uiso 1 1 calc R
C64 C 0.0802(4) 0.21844(11) 0.41583(12) 0.0269(7) Uani 1 1 d .
F64 F 0.0533(3) 0.16915(7) 0.41661(8) 0.0394(5) Uani 1 1 d .
C65 C 0.1605(4) 0.24096(12) 0.46018(12) 0.0266(7) Uani 1 1 d .
H65A H 0.1967 0.2230 0.4914 0.032 Uiso 1 1 calc R
C66 C 0.1853(4) 0.29097(11) 0.45671(11) 0.0223(6) Uani 1 1 d .
F66 F 0.2728(2) 0.31313(7) 0.49910(6) 0.0318(4) Uani 1 1 d .

loop_
_atom_site_aniso_label
_atom_site_aniso_U_11
_atom_site_aniso_U_22
_atom_site_aniso_U_33
_atom_site_aniso_U_23
_atom_site_aniso_U_13
_atom_site_aniso_U_12
S11 0.0464(5) 0.0342(5) 0.0213(4) 0.0006(4) 0.0031(3) -0.0025(4)
S12 0.0418(5) 0.0340(5) 0.0282(4) -0.0073(4) 0.0017(3) 0.0039(4)
N11 0.0435(15) 0.0294(16) 0.0191(13) -0.0019(12) -0.0013(11) 0.0006(12)
N12 0.0383(15) 0.0272(16) 0.0273(15) -0.0039(12) -0.0014(11) 0.0068(12)
C10 0.0212(14) 0.0270(18) 0.0225(15) 0.0000(13) -0.0011(11) -0.0015(12)
C11 0.0231(14) 0.0225(17) 0.0221(15) 0.0001(13) -0.0041(11) 0.0017(12)
C12 0.0252(15) 0.0245(17) 0.0235(16) 0.0044(13) 0.0010(12) -0.0021(13)
F12 0.0501(11) 0.0283(11) 0.0252(10) 0.0034(8) 0.0033(8) -0.0136(9)
C13 0.0265(15) 0.0244(17) 0.0222(16) -0.0012(13) 0.0004(12) 0.0001(13)
C14 0.0285(16) 0.0335(19) 0.0198(15) 0.0002(14) 0.0033(12) 0.0040(13)
F14 0.0583(12) 0.0410(13) 0.0219(10) 0.0000(9) 0.0089(8) 0.0009(10)
C15 0.0259(15) 0.0296(19) 0.0256(17) 0.0076(14) 0.0012(12) 0.0027(13)
C16 0.0271(15) 0.0203(17) 0.0289(17) 0.0010(13) -0.0052(12) -0.0013(13)
F16 0.0533(12) 0.0228(10) 0.0351(11) 0.0008(8) -0.0016(9) -0.0088(9)
S21 0.0401(5) 0.0525(6) 0.0196(4) -0.0033(4) -0.0013(3) 0.0088(4)
S22 0.0370(4) 0.0414(5) 0.0296(4) -0.0150(4) 0.0018(3) -0.0029(4)
N21 0.0399(15) 0.0404(18) 0.0196(14) -0.0002(12) 0.0010(11) 0.0087(13)
N22 0.0354(14) 0.0300(16) 0.0260(14) -0.0097(12) 0.0022(11) -0.0023(12)
C20 0.0251(15) 0.0280(18) 0.0257(16) -0.0046(14) -0.0005(12) 0.0013(13)
C21 0.0258(15) 0.0251(17) 0.0198(15) -0.0011(13) 0.0004(11) 0.0044(13)
C22 0.0237(14) 0.0237(17) 0.0231(16) 0.0014(13) 0.0002(12) 0.0031(12)
F22 0.0404(10) 0.0274(10) 0.0273(10) 0.0054(8) 0.0034(8) -0.0036(8)
C23 0.0299(16) 0.0260(18) 0.0241(16) -0.0018(14) -0.0019(12) 0.0004(13)
C24 0.0289(16) 0.039(2) 0.0205(16) -0.0035(14) 0.0014(12) 0.0044(14)
F24 0.0542(12) 0.0545(14) 0.0192(10) -0.0056(9) 0.0061(8) -0.0032(10)
C25 0.0301(16) 0.0322(19) 0.0210(16) 0.0057(14) 0.0010(12) -0.0017(14)
C26 0.0257(15) 0.0236(18) 0.0304(17) -0.0005(14) -0.0035(12) 0.0004(13)
F26 0.0523(12) 0.0284(11) 0.0355(11) -0.0027(9) 0.0036(9) -0.0106(9)
S31 0.0376(4) 0.0244(4) 0.0217(4) -0.0011(3) 0.0028(3) 0.0005(3)
S32 0.0397(4) 0.0307(5) 0.0191(4) -0.0019(3) -0.0020(3) 0.0051(4)
N31 0.0355(14) 0.0263(15) 0.0187(13) -0.0013(11) 0.0028(10) 0.0031(11)
N32 0.0392(15) 0.0258(15) 0.0215(14) -0.0009(11) -0.0003(11) 0.0072(12)
C30 0.0242(15) 0.0275(18) 0.0196(15) 0.0009(13) -0.0002(11) -0.0009(13)
C31 0.0203(14) 0.0262(17) 0.0216(15) -0.0015(13) -0.0007(11) 0.0015(12)
C32 0.0231(14) 0.0209(17) 0.0244(16) 0.0029(13) -0.0004(12) -0.0032(12)
F32 0.0502(11) 0.0256(11) 0.0287(10) -0.0021(8) 0.0073(8) -0.0083(9)
C33 0.0237(15) 0.0324(19) 0.0207(15) -0.0014(13) 0.0007(12) -0.0055(13)
C34 0.0260(15) 0.0262(18) 0.0246(16) -0.0050(14) -0.0018(12) 0.0019(13)
F34 0.0491(11) 0.0290(11) 0.0281(10) -0.0089(8) 0.0060(8) -0.0024(9)
C35 0.0301(16) 0.0207(17) 0.0276(17) -0.0001(13) -0.0001(13) -0.0010(13)
C36 0.0229(15) 0.0302(19) 0.0229(16) 0.0064(13) 0.0004(12) -0.0012(13)
F36 0.0487(11) 0.0289(11) 0.0239(10) 0.0035(8) 0.0060(8) -0.0015(8)
S41 0.0385(4) 0.0289(5) 0.0266(4) -0.0042(4) -0.0011(3) 0.0078(4)
S42 0.0426(5) 0.0306(5) 0.0194(4) -0.0006(3) 0.0046(3) -0.0001(4)
N41 0.0359(14) 0.0285(16) 0.0235(14) -0.0022(12) -0.0037(11) 0.0066(12)
N42 0.0411(15) 0.0249(15) 0.0231(14) 0.0013(12) 0.0034(11) 0.0000(12)
C40 0.0236(15) 0.0243(17) 0.0218(15) 0.0021(13) 0.0000(12) -0.0005(12)
C41 0.0212(14) 0.0261(18) 0.0224(16) 0.0009(13) -0.0002(11) -0.0001(12)
C42 0.0251(15) 0.0198(16) 0.0252(16) 0.0023(13) -0.0019(12) -0.0014(12)
F42 0.0500(11) 0.0239(11) 0.0291(10) 0.0014(8) 0.0060(8) -0.0037(8)
C43 0.0251(15) 0.0294(18) 0.0221(16) -0.0001(13) 0.0017(12) -0.0011(13)
C44 0.0258(15) 0.0286(18) 0.0227(16) -0.0061(13) -0.0011(12) 0.0000(13)
F44 0.0500(11) 0.0297(11) 0.0288(10) -0.0085(8) 0.0035(8) 0.0005(9)
C45 0.0315(16) 0.0178(16) 0.0294(17) 0.0019(13) -0.0015(13) -0.0012(13)
C46 0.0264(15) 0.0265(18) 0.0214(15) 0.0063(13) 0.0000(12) -0.0034(13)
F46 0.0545(12) 0.0310(11) 0.0240(10) 0.0044(8) 0.0053(8) -0.0098(9)
S51 0.0434(5) 0.0254(5) 0.0341(5) 0.0018(4) 0.0095(4) -0.0026(4)
S52 0.0413(5) 0.0248(5) 0.0323(5) -0.0044(4) -0.0029(3) -0.0034(4)
N51 0.0383(15) 0.0252(15) 0.0295(15) 0.0008(12) 0.0082(11) 0.0022(12)
N52 0.0383(15) 0.0222(15) 0.0272(15) -0.0037(12) -0.0044(11) -0.0017(12)
C50 0.0208(14) 0.0261(17) 0.0267(16) -0.0011(13) -0.0017(12) 0.0010(12)
C51 0.0203(14) 0.0228(17) 0.0208(15) -0.0010(12) 0.0024(11) 0.0007(12)
C52 0.0216(14) 0.0255(17) 0.0189(15) 0.0016(12) 0.0001(11) 0.0022(12)
F52 0.0403(10) 0.0296(11) 0.0193(9) 0.0028(8) -0.0061(7) 0.0022(8)
C53 0.0240(15) 0.0268(18) 0.0220(15) -0.0039(13) 0.0001(12) -0.0030(13)
C54 0.0283(15) 0.0192(17) 0.0309(17) 0.0016(14) 0.0013(13) -0.0024(13)
F54 0.0517(11) 0.0232(11) 0.0379(11) 0.0007(9) -0.0062(9) -0.0058(9)
C55 0.0302(16) 0.0242(18) 0.0223(16) 0.0025(13) -0.0032(12) 0.0026(13)
C56 0.0248(15) 0.0283(18) 0.0198(15) -0.0057(13) -0.0028(12) -0.0015(13)
F56 0.0479(11) 0.0335(11) 0.0246(10) -0.0046(8) -0.0136(8) 0.0034(9)
S61 0.0420(5) 0.0246(5) 0.0278(4) 0.0050(3) -0.0002(3) -0.0017(3)
S62 0.0427(5) 0.0244(5) 0.0324(5) -0.0039(4) 0.0065(4) -0.0021(4)
N61 0.0318(14) 0.0231(15) 0.0244(14) 0.0012(11) 0.0013(10) -0.0018(11)
N62 0.0383(15) 0.0217(14) 0.0239(14) -0.0041(11) 0.0061(11) -0.0038(11)
C60 0.0234(14) 0.0267(18) 0.0210(15) -0.0002(13) 0.0010(11) -0.0002(12)
C61 0.0202(14) 0.0233(16) 0.0194(15) 0.0001(12) 0.0017(11) -0.0007(12)
C62 0.0223(14) 0.0292(18) 0.0174(14) 0.0011(13) 0.0004(11) -0.0017(13)
F62 0.0346(9) 0.0306(10) 0.0213(9) 0.0032(8) -0.0065(7) 0.0002(8)
C63 0.0248(15) 0.0247(18) 0.0242(16) -0.0042(13) -0.0008(12) -0.0031(12)
C64 0.0303(16) 0.0196(17) 0.0308(17) 0.0030(13) 0.0030(13) -0.0013(13)
F64 0.0559(12) 0.0217(10) 0.0396(11) 0.0032(9) -0.0079(9) -0.0072(9)
C65 0.0278(16) 0.0297(19) 0.0223(16) 0.0052(14) 0.0001(12) 0.0023(13)
C66 0.0228(14) 0.0268(17) 0.0172(14) -0.0026(13) 0.0003(11) -0.0024(12)
F66 0.0403(10) 0.0354(11) 0.0192(9) -0.0039(8) -0.0048(7) -0.0038(8)

loop_
_atom_type_symbol
_atom_type_description
_atom_type_scat_dispersion_real
_atom_type_scat_dispersion_imag
_atom_type_scat_source
C C 0.0033 0.0016 'International Tables Vol C Tables 4.2.6.8 and 6.1.1.4'
H H 0.0000 0.0000 'International Tables Vol C Tables 4.2.6.8 and 6.1.1.4'
N N 0.0061 0.0033 'International Tables Vol C Tables 4.2.6.8 and 6.1.1.4'
F F 0.0171 0.0103 'International Tables Vol C Tables 4.2.6.8 and 6.1.1.4'
S S 0.1246 0.1234 'International Tables Vol C Tables 4.2.6.8 and 6.1.1.4'

loop_
_geom_angle_atom_site_label_1
_geom_angle_atom_site_label_2
_geom_angle_atom_site_label_3
_geom_angle
_geom_angle_site_symmetry_1
_geom_angle_site_symmetry_3
N11 S11 S12 94.42(10) . .
N11 S11 S21 89.78(10) . .
S12 S11 S21 92.35(4) . .
N11 S11 N52 164.95(11) . .
S12 S11 N52 78.24(6) . .
S21 S11 N52 103.52(5) . .
N11 S11 S52 151.11(10) . .
S12 S11 S52 105.25(4) . .
S21 S11 S52 109.95(3) . .
N52 S11 S52 28.17(5) . .
N11 S11 S52 88.57(10) . 3_666
S12 S11 S52 174.46(5) . 3_666
S21 S11 S52 82.99(3) . 3_666
N52 S11 S52 99.89(5) . 3_666
S52 S11 S52 73.76(3) . 3_666
N11 S11 S51 55.18(10) . 3_666
S12 S11 S51 148.96(4) . 3_666
S21 S11 S51 82.40(3) . 3_666
N52 S11 S51 132.77(5) . 3_666
S52 S11 S51 105.30(3) . 3_666
S52 S11 S51 33.45(2) 3_666 3_666
N11 S11 S21 103.62(10) . 1_655
S12 S11 S21 76.80(4) . 1_655
S21 S11 S21 163.23(4) . 1_655
N52 S11 S21 62.08(5) . 1_655
S52 S11 S21 61.97(2) . 1_655
S52 S11 S21 107.05(3) 3_666 1_655
S51 S11 S21 113.46(3) 3_666 1_655
N12 S12 S11 94.39(10) . .
N12 S12 S22 89.59(10) . .
S11 S12 S22 87.70(4) . .
N12 S12 F66 141.80(11) . .
S11 S12 F66 96.12(5) . .
S22 S12 F66 54.38(4) . .
N12 S12 F56 142.86(10) . .
S11 S12 F56 112.11(5) . .
S22 S12 F56 115.99(4) . .
F66 S12 F56 63.09(4) . .
N12 S12 N52 156.27(12) . .
S11 S12 N52 66.73(5) . .
S22 S12 N52 103.24(5) . .
F66 S12 N52 58.37(5) . .
F56 S12 N52 46.79(5) . .
N12 S12 S22 98.21(10) . 1_655
S11 S12 S22 103.16(4) . 1_655
S22 S12 S22 166.02(4) . 1_655
F66 S12 S22 114.81(4) . 1_655
F56 S12 S22 51.87(3) . 1_655
N52 S12 S22 73.77(4) . 1_655
C10 N11 S11 114.1(2) . .
C10 N12 S12 114.5(2) . .
N11 C10 N12 122.6(3) . .
N11 C10 C11 119.0(3) . .
N12 C10 C11 118.5(3) . .
C12 C11 C16 114.3(3) . .
C12 C11 C10 123.1(3) . .
C16 C11 C10 122.6(3) . .
F12 C12 C13 116.2(3) . .
F12 C12 C11 119.0(3) . .
C13 C12 C11 124.8(3) . .
C12 F12 S61 158.08(18) . 3_666
C12 F12 S51 125.57(16) . 3_666
S61 F12 S51 58.67(4) 3_666 3_666
C14 C13 C12 116.3(3) . .
C14 C13 H13A 121.9 . .
C12 C13 H13A 121.9 . .
F14 C14 C13 118.4(3) . .
F14 C14 C15 118.2(3) . .
C13 C14 C15 123.4(3) . .
C14 F14 S42 134.88(18) . 4_566
C14 F14 S41 123.69(17) . 2_656
S42 F14 S41 98.82(5) 4_566 2_656
C16 C15 C14 117.2(3) . .
C16 C15 H15A 121.4 . .
C14 C15 H15A 121.4 . .
F16 C16 C15 116.3(3) . .
F16 C16 C11 119.7(3) . .
C15 C16 C11 124.0(3) . .
N21 S21 S22 94.05(11) . .
N21 S21 N62 167.46(12) . .
S22 S21 N62 94.46(6) . .
N21 S21 S11 95.20(10) . .
S22 S21 S11 86.06(4) . .
N62 S21 S11 76.23(5) . .
N21 S21 S62 141.53(12) . .
S22 S21 S62 119.09(4) . .
N62 S21 S62 26.80(5) . .
S11 S21 S62 70.18(3) . .
N21 S21 S62 72.76(10) . 3_566
S22 S21 S62 161.63(4) . 3_566
N62 S21 S62 100.78(5) . 3_566
S11 S21 S62 107.41(3) . 3_566
S62 S21 S62 78.02(3) . 3_566
N21 S21 S61 44.78(10) . 3_566
S22 S21 S61 136.76(4) . 3_566
N62 S21 S61 128.48(6) . 3_566
S11 S21 S61 106.82(3) . 3_566
S62 S21 S61 104.02(3) . 3_566
S62 S21 S61 28.029(18) 3_566 3_566
N22 S22 S21 94.36(11) . .
N22 S22 F66 157.58(11) . .
S21 S22 F66 96.97(5) . .
N22 S22 S12 95.52(10) . .
S21 S22 S12 93.78(4) . .
F66 S22 S12 64.53(4) . .
N22 S22 N62 146.00(11) . .
S21 S22 N62 53.03(5) . .
F66 S22 N62 44.73(5) . .
S12 S22 N62 79.38(4) . .
C20 N21 S21 114.8(2) . .
C20 N22 S22 114.4(2) . .
N21 C20 N22 122.4(3) . .
N21 C20 C21 118.8(3) . .
N22 C20 C21 118.8(3) . .
C22 C21 C26 114.5(3) . .
C22 C21 C20 123.1(3) . .
C26 C21 C20 122.4(3) . .
F22 C22 C23 116.3(3) . .
F22 C22 C21 119.1(3) . .
C23 C22 C21 124.6(3) . .
C22 F22 S61 110.59(15) . 3_566
C22 F22 S51 166.86(17) . 3_666
S61 F22 S51 76.56(4) 3_566 3_666
C24 C23 C22 116.1(3) . .
C24 C23 H23A 121.9 . .
C22 C23 H23A 121.9 . .
F24 C24 C23 118.3(3) . .
F24 C24 C25 117.8(3) . .
C23 C24 C25 123.9(3) . .
C24 F24 S31 128.24(18) . 2_556
C24 F24 S32 147.41(19) . 4_566
S31 F24 S32 73.38(4) 2_556 4_566
C26 C25 C24 116.8(3) . .
C26 C25 H25A 121.6 . .
C24 C25 H25A 121.6 . .
F26 C26 C25 116.6(3) . .
F26 C26 C21 119.4(3) . .
C25 C26 C21 124.0(3) . .
N31 S31 S32 94.74(10) . .
N31 S31 S41 94.20(9) . .
S32 S31 S41 91.68(4) . .
N31 S31 S31 158.18(10) . 3_556
S32 S31 S31 83.79(4) . 3_556
S41 S31 S31 64.16(3) . 3_556
N31 S31 S41 144.15(9) . 3_556
S32 S31 S41 82.54(4) . 3_556
S41 S31 S41 121.55(3) . 3_556
S31 S31 S41 57.40(3) 3_556 3_556
N31 S31 S32 141.16(10) . 3_556
S32 S31 S32 117.88(3) . 3_556
S41 S31 S32 66.16(2) . 3_556
S31 S31 S32 34.09(2) 3_556 3_556
S41 S31 S32 66.06(2) 3_556 3_556
N31 S31 S42 136.41(10) . 3_556
S32 S31 S42 114.85(4) . 3_556
S41 S31 S42 114.93(3) . 3_556
S31 S31 S42 61.67(3) 3_556 3_556
S41 S31 S42 32.448(19) 3_556 3_556
S32 S31 S42 48.79(2) 3_556 3_556
N31 S31 S41 83.50(9) . 1_455
S32 S31 S41 73.01(3) . 1_455
S41 S31 S41 164.21(4) . 1_455
S31 S31 S41 116.48(4) 3_556 1_455
S41 S31 S41 61.41(2) 3_556 1_455
S32 S31 S41 124.14(3) 3_556 1_455
S42 S31 S41 76.16(2) 3_556 1_455
N32 S32 S31 94.37(10) . .
N32 S32 S42 94.00(10) . .
S31 S32 S42 88.07(4) . .
N32 S32 F64 90.71(10) . .
S31 S32 F64 142.88(5) . .
S42 S32 F64 54.87(4) . .
N32 S32 S41 137.79(10) . 3_556
S31 S32 S41 64.61(3) . 3_556
S42 S32 S41 119.65(3) . 3_556
F64 S32 S41 128.63(4) . 3_556
N32 S32 S42 76.74(9) . 1_455
S31 S32 S42 106.29(4) . 1_455
S42 S32 S42 163.29(4) . 1_455
F64 S32 S42 110.66(4) . 1_455
S41 S32 S42 75.23(2) 3_556 1_455
C30 N31 S31 113.8(2) . .
C30 N32 S32 114.6(2) . .
N31 C30 N32 122.4(3) . .
N31 C30 C31 119.1(3) . .
N32 C30 C31 118.4(3) . .
C32 C31 C36 114.1(3) . .
C32 C31 C30 122.9(3) . .
C36 C31 C30 123.0(3) . .
F32 C32 C33 116.4(3) . .
F32 C32 C31 118.8(3) . .
C33 C32 C31 124.8(3) . .
C32 C33 C34 116.4(3) . .
C32 C33 H33A 121.8 . .
C34 C33 H33A 121.8 . .
F34 C34 C35 118.1(3) . .
F34 C34 C33 118.2(3) . .
C35 C34 C33 123.6(3) . .
C34 C35 C36 116.8(3) . .
C34 C35 H35A 121.6 . .
C36 C35 H35A 121.6 . .
F36 C36 C35 116.5(3) . .
F36 C36 C31 119.2(3) . .
C35 C36 C31 124.2(3) . .
N41 S41 S42 94.61(10) . .
N41 S41 S31 90.76(9) . .
S42 S41 S31 84.83(4) . .
N41 S41 S41 142.95(10) . 3_656
S42 S41 S41 105.85(4) . 3_656
S31 S41 S41 121.08(4) . 3_656
N42 S42 S41 94.42(10) . .
N42 S42 F64 92.19(10) . .
S41 S42 F64 162.13(6) . .
N42 S42 S32 90.85(10) . .
S41 S42 S32 95.21(4) . .
F64 S42 S32 68.07(4) . .
N42 S42 F54 99.93(10) . .
S41 S42 F54 120.39(5) . .
F64 S42 F54 74.55(5) . .
S32 S42 F54 141.43(4) . .
C40 N41 S41 114.2(2) . .
C40 N42 S42 114.5(2) . .
N42 C40 N41 122.2(3) . .
N42 C40 C41 118.6(3) . .
N41 C40 C41 119.2(3) . .
C46 C41 C42 114.6(3) . .
C46 C41 C40 122.9(3) . .
C42 C41 C40 122.5(3) . .
F42 C42 C43 116.5(3) . .
F42 C42 C41 119.1(3) . .
C43 C42 C41 124.3(3) . .
C44 C43 C42 116.6(3) . .
C44 C43 H43A 121.7 . .
C42 C43 H43A 121.7 . .
F44 C44 C43 118.4(3) . .
F44 C44 C45 118.0(3) . .
C43 C44 C45 123.5(3) . .
C44 C45 C46 117.1(3) . .
C44 C45 H45A 121.4 . .
C46 C45 H45A 121.4 . .
F46 C46 C45 117.3(3) . .
F46 C46 C41 119.0(3) . .
C45 C46 C41 123.7(3) . .
N51 S51 S52 94.01(10) . .
N51 S51 N11 159.89(12) . 3_666
S52 S51 N11 94.34(6) . 3_666
N51 S51 S61 92.83(10) . .
S52 S51 S61 88.55(4) . .
N11 S51 S61 69.15(5) 3_666 .
N51 S51 S61 94.53(10) . 1_655
S52 S51 S61 102.14(4) . 1_655
N11 S51 S61 101.53(5) 3_666 1_655
S61 S51 S61 166.54(4) . 1_655
N52 S52 S51 94.57(10) . .
N52 S52 S62 90.19(9) . .
S51 S52 S62 91.07(4) . .
N52 S52 S11 74.35(10) . .
S51 S52 S11 160.16(4) . .
S62 S52 S11 72.89(3) . .
N52 S52 N11 141.60(10) . 3_666
S51 S52 N11 52.91(5) . 3_666
S62 S52 N11 72.84(4) . 3_666
S11 S52 N11 128.86(5) . 3_666
N52 S52 S62 101.76(10) . 1_655
S51 S52 S62 77.29(4) . 1_655
S62 S52 S62 163.83(4) . 1_655
S11 S52 S62 120.62(3) . 1_655
N11 S52 S62 91.10(4) 3_666 1_655
C50 N51 S51 115.0(2) . .
C50 N52 S52 113.5(2) . .
C50 N52 S11 163.0(2) . .
S52 N52 S11 77.48(10) . .
C50 N52 S12 135.3(2) . .
S52 N52 S12 111.05(12) . .
S11 N52 S12 35.03(3) . .
N52 C50 N51 122.7(3) . .
N52 C50 C51 120.3(3) . .
N51 C50 C51 117.0(3) . .
C56 C51 C52 114.6(3) . .
C56 C51 C50 123.3(3) . .
C52 C51 C50 122.1(3) . .
F52 C52 C53 116.8(3) . .
F52 C52 C51 119.1(3) . .
C53 C52 C51 124.1(3) . .
C52 C53 C54 116.6(3) . .
C52 C53 H53A 121.7 . .
C54 C53 H53A 121.7 . .
F54 C54 C55 118.5(3) . .
F54 C54 C53 117.9(3) . .
C55 C54 C53 123.6(3) . .
C54 F54 S32 124.97(16) . 1_655
C54 F54 S42 117.19(16) . .
S32 F54 S42 76.39(4) 1_655 .
C56 C55 C54 116.7(3) . .
C56 C55 H55A 121.6 . .
C54 C55 H55A 121.6 . .
F56 C56 C55 117.1(3) . .
F56 C56 C51 118.6(3) . .
C55 C56 C51 124.3(3) . .
C56 F56 S22 157.03(16) . 1_655
C56 F56 S12 126.75(16) . .
S22 F56 S12 76.05(4) 1_655 .
N61 S61 S62 94.47(10) . .
N61 S61 S51 93.95(9) . .
S62 S61 S51 94.76(4) . .
N61 S61 N21 144.56(10) . 3_566
S62 S61 N21 76.88(5) . 3_566
S51 S61 N21 120.73(5) . 3_566
N61 S61 N11 148.51(10) . 3_666
S62 S61 N11 95.01(5) . 3_666
S51 S61 N11 55.37(5) . 3_666
N21 S61 N11 66.93(6) 3_566 3_666
N62 S62 S61 94.71(10) . .
N62 S62 S52 93.80(10) . .
S61 S62 S52 85.56(4) . .
N62 S62 S21 59.55(9) . .
S61 S62 S21 152.53(4) . .
S52 S62 S21 104.27(3) . .
N62 S62 N21 141.88(11) . 3_566
S61 S62 N21 68.96(5) . 3_566
S52 S62 N21 117.76(5) . 3_566
S21 S62 N21 124.53(5) . 3_566
C60 N61 S61 114.1(2) . .
C60 N62 S62 113.8(2) . .
C60 N62 S21 150.9(2) . .
S62 N62 S21 93.65(11) . .
C60 N62 S22 122.62(19) . .
S62 N62 S22 123.45(12) . .
S21 N62 S22 32.52(3) . .
N62 C60 N61 122.9(3) . .
N62 C60 C61 119.6(3) . .
N61 C60 C61 117.5(3) . .
C62 C61 C66 114.4(3) . .
C62 C61 C60 122.6(3) . .
C66 C61 C60 123.0(3) . .
F62 C62 C63 117.1(3) . .
F62 C62 C61 118.5(3) . .
C63 C62 C61 124.3(3) . .
C62 C63 C64 116.5(3) . .
C62 C63 H63A 121.7 . .
C64 C63 H63A 121.7 . .
F64 C64 C65 118.9(3) . .
F64 C64 C63 117.2(3) . .
C65 C64 C63 123.8(3) . .
C64 F64 S42 122.28(16) . .
C64 F64 S32 137.93(17) . .
S42 F64 S32 57.05(4) . .
C64 C65 C66 116.1(3) . .
C64 C65 H65A 122.0 . .
C66 C65 H65A 122.0 . .
F66 C66 C65 116.6(3) . .
F66 C66 C61 118.6(3) . .
C65 C66 C61 124.8(3) . .
C66 F66 S22 122.88(15) . .
C66 F66 S12 174.27(17) . .
S22 F66 S12 61.09(4) . .

loop_
_geom_bond_atom_site_label_1
_geom_bond_atom_site_label_2
_geom_bond_distance
_geom_bond_site_symmetry_2
S11 N11 1.640(3) .
S11 S12 2.0911(13) .
S11 S21 3.2020(12) .
S11 N52 3.347(3) .
S11 S52 3.3929(12) .
S11 S52 3.5469(12) 3_666
S11 S51 3.7249(12) 3_666
S11 S21 3.9936(12) 1_655
S12 N12 1.629(3) .
S12 S22 3.1455(12) .
S12 F66 3.2441(18) .
S12 F56 3.273(2) .
S12 N52 3.567(3) .
S12 S22 4.0266(12) 1_655
N11 C10 1.333(4) .
N12 C10 1.338(4) .
C10 C11 1.488(4) .
C11 C12 1.391(4) .
C11 C16 1.398(4) .
C12 F12 1.345(3) .
C12 C13 1.383(4) .
F12 S61 2.9420(19) 3_666
F12 S51 3.346(2) 3_666
C13 C14 1.370(4) .
C13 H13A 0.9500 .
C14 F14 1.350(3) .
C14 C15 1.377(4) .
F14 S42 3.079(2) 4_566
F14 S41 3.257(2) 2_656
C15 C16 1.373(4) .
C15 H15A 0.9500 .
C16 F16 1.346(3) .
S21 N21 1.626(3) .
S21 S22 2.1000(14) .
S21 N62 3.121(3) .
S21 S62 3.6130(12) .
S21 S62 3.7510(13) 3_566
S21 S61 4.4280(12) 3_566
S22 N22 1.625(3) .
S22 F66 2.9208(19) .
S22 N62 3.895(3) .
N21 C20 1.330(4) .
N22 C20 1.339(4) .
C20 C21 1.485(4) .
C21 C22 1.391(4) .
C21 C26 1.401(4) .
C22 F22 1.347(3) .
C22 C23 1.386(4) .
F22 S61 3.2416(19) 3_566
F22 S51 3.3221(19) 3_666
C23 C24 1.368(4) .
C23 H23A 0.9500 .
C24 F24 1.351(3) .
C24 C25 1.376(4) .
F24 S31 3.046(2) 2_556
F24 S32 3.151(2) 4_566
C25 C26 1.373(4) .
C25 H25A 0.9500 .
C26 F26 1.344(3) .
S31 N31 1.636(3) .
S31 S32 2.0882(11) .
S31 S41 3.2552(11) .
S31 S31 3.2928(15) 3_556
S31 S41 3.4777(12) 3_556
S31 S32 3.7034(11) 3_556
S31 S42 3.8709(12) 3_556
S31 S41 3.9318(11) 1_455
S32 N32 1.624(3) .
S32 S42 3.1320(11) .
S32 F64 3.462(2) .
S32 S41 3.8168(12) 3_556
S32 S42 4.0626(11) 1_455
N31 C30 1.337(4) .
N32 C30 1.343(4) .
C30 C31 1.483(4) .
C31 C32 1.400(4) .
C31 C36 1.401(4) .
C32 F32 1.346(3) .
C32 C33 1.372(4) .
C33 C34 1.381(4) .
C33 H33A 0.9500 .
C34 F34 1.347(3) .
C34 C35 1.372(4) .
C35 C36 1.377(4) .
C35 H35A 0.9500 .
C36 F36 1.350(3) .
S41 N41 1.631(3) .
S41 S42 2.0876(12) .
S41 S41 3.8037(16) 3_656
S42 N42 1.628(3) .
S42 F64 3.053(2) .
S42 F54 3.317(2) .
N41 C40 1.339(4) .
N42 C40 1.339(4) .
C40 C41 1.481(4) .
C41 C46 1.397(4) .
C41 C42 1.398(4) .
C42 F42 1.352(3) .
C42 C43 1.377(4) .
C43 C44 1.371(4) .
C43 H43A 0.9500 .
C44 F44 1.347(3) .
C44 C45 1.372(4) .
C45 C46 1.377(4) .
C45 H45A 0.9500 .
C46 F46 1.345(3) .
S51 N51 1.616(3) .
S51 S52 2.0995(12) .
S51 N11 3.097(3) 3_666
S51 S61 3.1011(12) .
S51 S61 4.0669(11) 1_655
S52 N52 1.641(3) .
S52 S62 3.2222(12) .
S52 N11 3.871(3) 3_666
S52 S62 3.9680(12) 1_655
N51 C50 1.340(4) .
N52 C50 1.333(4) .
C50 C51 1.484(4) .
C51 C56 1.396(4) .
C51 C52 1.399(4) .
C52 F52 1.343(3) .
C52 C53 1.374(4) .
C53 C54 1.377(4) .
C53 H53A 0.9500 .
C54 F54 1.358(3) .
C54 C55 1.374(4) .
F54 S32 3.253(2) 1_655
C55 C56 1.371(4) .
C55 H55A 0.9500 .
C56 F56 1.349(3) .
F56 S22 3.2638(18) 1_655
S61 N61 1.629(3) .
S61 S62 2.0868(12) .
S61 N21 3.468(3) 3_566
S61 N11 3.517(3) 3_666
S62 N62 1.632(3) .
S62 N21 3.619(3) 3_566
N61 C60 1.337(4) .
N62 C60 1.336(4) .
C60 C61 1.484(4) .
C61 C62 1.394(4) .
C61 C66 1.396(4) .
C62 F62 1.344(3) .
C62 C63 1.373(4) .
C63 C64 1.379(4) .
C63 H63A 0.9500 .
C64 F64 1.355(3) .
C64 C65 1.374(4) .
C65 C66 1.375(4) .
C65 H65A 0.9500 .
C66 F66 1.352(3) .

loop_
_geom_torsion_atom_site_label_1
_geom_torsion_atom_site_label_2
_geom_torsion_atom_site_label_3
_geom_torsion_atom_site_label_4
_geom_torsion
_geom_torsion_site_symmetry_1
_geom_torsion_site_symmetry_4
N11 S11 S12 N12 -1.61(14) . .
S21 S11 S12 N12 -91.56(10) . .
N52 S11 S12 N12 165.11(11) . .
S52 S11 S12 N12 157.03(10) . .
S52 S11 S12 N12 -124.1(5) 3_666 .
S51 S11 S12 N12 -12.43(13) 3_666 .
S21 S11 S12 N12 101.37(10) 1_655 .
N11 S11 S12 S22 87.81(10) . .
S21 S11 S12 S22 -2.15(3) . .
N52 S11 S12 S22 -105.47(5) . .
S52 S11 S12 S22 -113.56(3) . .
S52 S11 S12 S22 -34.7(5) 3_666 .
S51 S11 S12 S22 76.99(8) 3_666 .
S21 S11 S12 S22 -169.22(3) 1_655 .
N11 S11 S12 F66 141.61(10) . .
S21 S11 S12 F66 51.65(4) . .
N52 S11 S12 F66 -51.67(6) . .
S52 S11 S12 F66 -59.76(5) . .
S52 S11 S12 F66 19.1(5) 3_666 .
S51 S11 S12 F66 130.79(8) 3_666 .
S21 S11 S12 F66 -115.42(4) 1_655 .
N11 S11 S12 F56 -154.99(10) . .
S21 S11 S12 F56 115.05(5) . .
N52 S11 S12 F56 11.73(6) . .
S52 S11 S12 F56 3.64(6) . .
S52 S11 S12 F56 82.5(5) 3_666 .
S51 S11 S12 F56 -165.81(7) 3_666 .
S21 S11 S12 F56 -52.02(4) 1_655 .
N11 S11 S12 N52 -166.72(11) . .
S21 S11 S12 N52 103.32(5) . .
S52 S11 S12 N52 -8.09(5) . .
S52 S11 S12 N52 70.8(5) 3_666 .
S51 S11 S12 N52 -177.54(9) 3_666 .
S21 S11 S12 N52 -63.74(5) 1_655 .
N11 S11 S12 S22 -101.11(10) . 1_655
S21 S11 S12 S22 168.94(3) . 1_655
N52 S11 S12 S22 65.61(5) . 1_655
S52 S11 S12 S22 57.53(4) . 1_655
S52 S11 S12 S22 136.4(5) 3_666 1_655
S51 S11 S12 S22 -111.92(8) 3_666 1_655
S21 S11 S12 S22 1.87(2) 1_655 1_655
S12 S11 N11 C10 1.1(2) . .
S21 S11 N11 C10 93.4(2) . .
N52 S11 N11 C10 -58.9(5) . .
S52 S11 N11 C10 -132.3(2) . .
S52 S11 N11 C10 176.4(2) 3_666 .
S51 S11 N11 C10 174.3(3) 3_666 .
S21 S11 N11 C10 -76.4(2) 1_655 .
S11 S12 N12 C10 1.9(2) . .
S22 S12 N12 C10 -85.7(2) . .
F66 S12 N12 C10 -103.7(2) . .
F56 S12 N12 C10 138.52(19) . .
N52 S12 N12 C10 37.9(4) . .
S22 S12 N12 C10 105.9(2) 1_655 .
S11 N11 C10 N12 0.1(4) . .
S11 N11 C10 C11 179.4(2) . .
S12 N12 C10 N11 -1.7(4) . .
S12 N12 C10 C11 179.0(2) . .
N11 C10 C11 C12 -28.6(4) . .
N12 C10 C11 C12 150.7(3) . .
N11 C10 C11 C16 150.1(3) . .
N12 C10 C11 C16 -30.6(4) . .
C16 C11 C12 F12 179.0(2) . .
C10 C11 C12 F12 -2.3(4) . .
C16 C11 C12 C13 0.6(4) . .
C10 C11 C12 C13 179.3(3) . .
C13 C12 F12 S61 148.9(3) . 3_666
C11 C12 F12 S61 -29.6(6) . 3_666
C13 C12 F12 S51 -117.4(2) . 3_666
C11 C12 F12 S51 64.1(3) . 3_666
F12 C12 C13 C14 -179.3(2) . .
C11 C12 C13 C14 -0.8(4) . .
C12 C13 C14 F14 -179.9(2) . .
C12 C13 C14 C15 0.7(4) . .
C13 C14 F14 S42 179.80(18) . 4_566
C15 C14 F14 S42 -0.7(4) . 4_566
C13 C14 F14 S41 -22.7(3) . 2_656
C15 C14 F14 S41 156.8(2) . 2_656
F14 C14 C15 C16 -179.8(2) . .
C13 C14 C15 C16 -0.3(4) . .
C14 C15 C16 F16 -179.5(3) . .
C14 C15 C16 C11 0.0(4) . .
C12 C11 C16 F16 179.4(2) . .
C10 C11 C16 F16 0.6(4) . .
C12 C11 C16 C15 -0.2(4) . .
C10 C11 C16 C15 -178.9(3) . .
N11 S11 S21 N21 2.53(14) . .
S12 S11 S21 N21 96.94(11) . .
N52 S11 S21 N21 175.40(12) . .
S52 S11 S21 N21 -155.91(11) . .
S52 S11 S21 N21 -86.06(11) 3_666 .
S51 S11 S21 N21 -52.34(11) 3_666 .
S21 S11 S21 N21 145.97(15) 1_655 .
N11 S11 S21 S22 -91.19(10) . .
S12 S11 S21 S22 3.22(4) . .
N52 S11 S21 S22 81.69(6) . .
S52 S11 S21 S22 110.37(4) . .
S52 S11 S21 S22 -179.78(4) 3_666 .
S51 S11 S21 S22 -146.05(4) 3_666 .
S21 S11 S21 S22 52.25(14) 1_655 .
N11 S11 S21 N62 173.24(11) . .
S12 S11 S21 N62 -92.35(6) . .
N52 S11 S21 N62 -13.88(7) . .
S52 S11 S21 N62 14.80(6) . .
S52 S11 S21 N62 84.65(5) 3_666 .
S51 S11 S21 N62 118.38(5) 3_666 .
S21 S11 S21 N62 -43.32(15) 1_655 .
N11 S11 S21 S62 145.93(10) . .
S12 S11 S21 S62 -119.66(4) . .
N52 S11 S21 S62 -41.19(5) . .
S52 S11 S21 S62 -12.51(3) . .
S52 S11 S21 S62 57.34(2) 3_666 .
S51 S11 S21 S62 91.07(3) 3_666 .
S21 S11 S21 S62 -70.63(13) 1_655 .
N11 S11 S21 S62 76.07(10) . 3_566
S12 S11 S21 S62 170.48(4) . 3_566
N52 S11 S21 S62 -111.06(5) . 3_566
S52 S11 S21 S62 -82.37(4) . 3_566
S52 S11 S21 S62 -12.52(3) 3_666 3_566
S51 S11 S21 S62 21.20(3) 3_666 3_566
S21 S11 S21 S62 -140.49(12) 1_655 3_566
N11 S11 S21 S61 46.72(10) . 3_566
S12 S11 S21 S61 141.13(4) . 3_566
N52 S11 S21 S61 -140.41(5) . 3_566
S52 S11 S21 S61 -111.72(3) . 3_566
S52 S11 S21 S61 -41.87(3) 3_666 3_566
S51 S11 S21 S61 -8.15(3) 3_666 3_566
S21 S11 S21 S61 -169.84(12) 1_655 3_566
N21 S21 S22 N22 -1.26(14) . .
N62 S21 S22 N22 169.53(11) . .
S11 S21 S22 N22 93.69(10) . .
S62 S21 S22 N22 158.40(10) . .
S62 S21 S22 N22 -44.40(17) 3_566 .
S61 S21 S22 N22 -16.80(11) 3_566 .
N21 S21 S22 F66 -161.88(10) . .
N62 S21 S22 F66 8.91(6) . .
S11 S21 S22 F66 -66.93(4) . .
S62 S21 S22 F66 -2.22(6) . .
S62 S21 S22 F66 154.98(13) 3_566 .
S61 S21 S22 F66 -177.42(5) 3_566 .
N21 S21 S22 S12 -97.09(10) . .
N62 S21 S22 S12 73.69(5) . .
S11 S21 S22 S12 -2.15(3) . .
S62 S21 S22 S12 62.56(4) . .
S62 S21 S22 S12 -140.23(13) 3_566 .
S61 S21 S22 S12 -112.64(5) 3_566 .
N21 S21 S22 N62 -170.78(11) . .
S11 S21 S22 N62 -75.83(5) . .
S62 S21 S22 N62 -11.13(5) . .
S62 S21 S22 N62 146.08(15) 3_566 .
S61 S21 S22 N62 173.68(8) 3_566 .
N12 S12 S22 N22 2.93(14) . .
S11 S12 S22 N22 -91.47(11) . .
F66 S12 S22 N22 169.31(12) . .
F56 S12 S22 N22 154.99(11) . .
N52 S12 S22 N22 -156.91(11) . .
S22 S12 S22 N22 127.17(18) 1_655 .
N12 S12 S22 S21 97.69(10) . .
S11 S12 S22 S21 3.28(4) . .
F66 S12 S22 S21 -95.93(5) . .
F56 S12 S22 S21 -110.26(5) . .
N52 S12 S22 S21 -62.16(6) . .
S22 S12 S22 S21 -138.08(15) 1_655 .
N12 S12 S22 F66 -166.38(11) . .
S11 S12 S22 F66 99.21(5) . .
F56 S12 S22 F66 -14.33(6) . .
N52 S12 S22 F66 33.77(6) . .
S22 S12 S22 F66 -42.15(17) 1_655 .
N12 S12 S22 N62 148.96(11) . .
S11 S12 S22 N62 54.55(5) . .
F66 S12 S22 N62 -44.66(6) . .
F56 S12 S22 N62 -58.99(6) . .
N52 S12 S22 N62 -10.89(6) . .
S22 S12 S22 N62 -86.81(17) 1_655 .
S22 S21 N21 C20 1.5(2) . .
N62 S21 N21 C20 -131.2(5) . .
S11 S21 N21 C20 -84.9(2) . .
S62 S21 N21 C20 -149.30(18) . .
S62 S21 N21 C20 168.4(2) 3_566 .
S61 S21 N21 C20 166.4(3) 3_566 .
S21 S22 N22 C20 0.9(2) . .
F66 S22 N22 C20 121.1(3) . .
S12 S22 N22 C20 95.1(2) . .
N62 S22 N22 C20 15.9(3) . .
S21 N21 C20 N22 -1.2(4) . .
S21 N21 C20 C21 178.9(2) . .
S22 N22 C20 N21 0.0(4) . .
S22 N22 C20 C21 179.8(2) . .
N21 C20 C21 C22 -31.9(4) . .
N22 C20 C21 C22 148.2(3) . .
N21 C20 C21 C26 149.7(3) . .
N22 C20 C21 C26 -30.1(4) . .
C26 C21 C22 F22 176.7(2) . .
C20 C21 C22 F22 -1.8(4) . .
C26 C21 C22 C23 -1.1(4) . .
C20 C21 C22 C23 -179.6(3) . .
C23 C22 F22 S61 -99.7(2) . 3_566
C21 C22 F22 S61 82.3(3) . 3_566
C23 C22 F22 S51 139.2(6) . 3_666
C21 C22 F22 S51 -38.8(9) . 3_666
F22 C22 C23 C24 -177.4(2) . .
C21 C22 C23 C24 0.5(4) . .
C22 C23 C24 F24 -179.2(2) . .
C22 C23 C24 C25 0.5(5) . .
C23 C24 F24 S31 -31.1(4) . 2_556
C25 C24 F24 S31 149.2(2) . 2_556
C23 C24 F24 S32 -154.9(2) . 4_566
C25 C24 F24 S32 25.4(5) . 4_566
F24 C24 C25 C26 178.9(3) . .
C23 C24 C25 C26 -0.7(5) . .
C24 C25 C26 F26 -179.2(3) . .
C24 C25 C26 C21 0.0(4) . .
C22 C21 C26 F26 180.0(2) . .
C20 C21 C26 F26 -1.5(4) . .
C22 C21 C26 C25 0.8(4) . .
C20 C21 C26 C25 179.3(3) . .
N31 S31 S32 N32 -2.23(13) . .
S41 S31 S32 N32 -96.58(10) . .
S31 S31 S32 N32 -160.36(10) 3_556 .
S41 S31 S32 N32 141.81(10) 3_556 .
S32 S31 S32 N32 -160.36(10) 3_556 .
S42 S31 S32 N32 144.84(10) 3_556 .
S41 S31 S32 N32 79.49(10) 1_455 .
N31 S31 S32 S42 91.64(9) . .
S41 S31 S32 S42 -2.71(3) . .
S31 S31 S32 S42 -66.49(3) 3_556 .
S41 S31 S32 S42 -124.32(3) 3_556 .
S32 S31 S32 S42 -66.49(3) 3_556 .
S42 S31 S32 S42 -121.29(3) 3_556 .
S41 S31 S32 S42 173.36(3) 1_455 .
N31 S31 S32 F64 94.75(12) . .
S41 S31 S32 F64 0.40(9) . .
S31 S31 S32 F64 -63.38(9) 3_556 .
S41 S31 S32 F64 -121.21(8) 3_556 .
S32 S31 S32 F64 -63.38(9) 3_556 .
S42 S31 S32 F64 -118.18(8) 3_556 .
S41 S31 S32 F64 176.47(8) 1_455 .
N31 S31 S32 S41 -144.04(9) . 3_556
S41 S31 S32 S41 121.61(3) . 3_556
S31 S31 S32 S41 57.83(3) 3_556 3_556
S32 S31 S32 S41 57.83(3) 3_556 3_556
S42 S31 S32 S41 3.03(3) 3_556 3_556
S41 S31 S32 S41 -62.32(2) 1_455 3_556
N31 S31 S32 S42 -79.68(9) . 1_455
S41 S31 S32 S42 -174.03(3) . 1_455
S31 S31 S32 S42 122.19(3) 3_556 1_455
S41 S31 S32 S42 64.36(3) 3_556 1_455
S32 S31 S32 S42 122.19(3) 3_556 1_455
S42 S31 S32 S42 67.39(4) 3_556 1_455
S41 S31 S32 S42 2.04(2) 1_455 1_455
S32 S31 N31 C30 2.6(2) . .
S41 S31 N31 C30 94.6(2) . .
S31 S31 N31 C30 87.7(3) 3_556 .
S41 S31 N31 C30 -81.2(3) 3_556 .
S32 S31 N31 C30 150.89(16) 3_556 .
S42 S31 N31 C30 -131.76(18) 3_556 .
S41 S31 N31 C30 -69.7(2) 1_455 .
S31 S32 N32 C30 1.6(2) . .
S42 S32 N32 C30 -86.8(2) . .
F64 S32 N32 C30 -141.6(2) . .
S41 S32 N32 C30 57.8(3) 3_556 .
S42 S32 N32 C30 107.3(2) 1_455 .
S31 N31 C30 N32 -2.1(4) . .
S31 N31 C30 C31 177.1(2) . .
S32 N32 C30 N31 -0.1(4) . .
S32 N32 C30 C31 -179.3(2) . .
N31 C30 C31 C32 -28.6(4) . .
N32 C30 C31 C32 150.7(3) . .
N31 C30 C31 C36 152.4(3) . .
N32 C30 C31 C36 -28.4(4) . .
C36 C31 C32 F32 179.4(2) . .
C30 C31 C32 F32 0.2(4) . .
C36 C31 C32 C33 1.2(4) . .
C30 C31 C32 C33 -177.9(3) . .
F32 C32 C33 C34 -178.5(2) . .
C31 C32 C33 C34 -0.3(4) . .
C32 C33 C34 F34 178.7(2) . .
C32 C33 C34 C35 -0.7(4) . .
F34 C34 C35 C36 -178.8(2) . .
C33 C34 C35 C36 0.7(4) . .
C34 C35 C36 F36 -178.0(2) . .
C34 C35 C36 C31 0.4(4) . .
C32 C31 C36 F36 177.1(2) . .
C30 C31 C36 F36 -3.7(4) . .
C32 C31 C36 C35 -1.2(4) . .
C30 C31 C36 C35 177.9(3) . .
N31 S31 S41 N41 3.76(13) . .
S32 S31 S41 N41 98.64(10) . .
S31 S31 S41 N41 -179.09(10) 3_556 .
S41 S31 S41 N41 -179.09(10) 3_556 .
S32 S31 S41 N41 -141.46(10) 3_556 .
S42 S31 S41 N41 -142.85(10) 3_556 .
S41 S31 S41 N41 84.71(16) 1_455 .
N31 S31 S41 S42 -90.80(10) . .
S32 S31 S41 S42 4.08(4) . .
S31 S31 S41 S42 86.35(4) 3_556 .
S41 S31 S41 S42 86.35(4) 3_556 .
S32 S31 S41 S42 123.98(4) 3_556 .
S42 S31 S41 S42 122.59(3) 3_556 .
S41 S31 S41 S42 -9.85(14) 1_455 .
N31 S31 S41 S41 163.79(10) . 3_656
S32 S31 S41 S41 -101.33(5) . 3_656
S31 S31 S41 S41 -19.06(4) 3_556 3_656
S41 S31 S41 S41 -19.06(4) 3_556 3_656
S32 S31 S41 S41 18.57(4) 3_556 3_656
S42 S31 S41 S41 17.18(5) 3_556 3_656
S41 S31 S41 S41 -115.26(12) 1_455 3_656
N41 S41 S42 N42 -1.82(13) . .
S31 S41 S42 N42 88.53(10) . .
S41 S41 S42 N42 -150.60(10) 3_656 .
N41 S41 S42 F64 -113.2(2) . .
S31 S41 S42 F64 -22.87(18) . .
S41 S41 S42 F64 98.01(18) 3_656 .
N41 S41 S42 S32 -93.07(10) . .
S31 S41 S42 S32 -2.73(3) . .
S41 S41 S42 S32 118.14(4) 3_656 .
N41 S41 S42 F54 102.42(11) . .
S31 S41 S42 F54 -167.24(5) . .
S41 S41 S42 F54 -46.36(7) 3_656 .
N32 S32 S42 N42 3.97(13) . .
S31 S32 S42 N42 -90.28(10) . .
F64 S32 S42 N42 92.02(10) . .
S41 S32 S42 N42 -149.43(10) 3_556 .
S42 S32 S42 N42 59.48(16) 1_455 .
N32 S32 S42 S41 98.49(10) . .
S31 S32 S42 S41 4.24(4) . .
F64 S32 S42 S41 -173.46(6) . .
S41 S32 S42 S41 -54.91(5) 3_556 .
S42 S32 S42 S41 154.00(11) 1_455 .
N32 S32 S42 F64 -88.05(10) . .
S31 S32 S42 F64 177.70(5) . .
S41 S32 S42 F64 118.55(5) 3_556 .
S42 S32 S42 F64 -32.54(13) 1_455 .
N32 S32 S42 F54 -103.20(12) . .
S31 S32 S42 F54 162.55(7) . .
F64 S32 S42 F54 -15.15(8) . .
S41 S32 S42 F54 103.40(7) 3_556 .
S42 S32 S42 F54 -47.69(16) 1_455 .
S42 S41 N41 C40 2.1(2) . .
S31 S41 N41 C40 -82.8(2) . .
S41 S41 N41 C40 126.28(19) 3_656 .
S41 S42 N42 C40 1.3(2) . .
F64 S42 N42 C40 164.7(2) . .
S32 S42 N42 C40 96.6(2) . .
F54 S42 N42 C40 -120.7(2) . .
S42 N42 C40 N41 0.0(4) . .
S42 N42 C40 C41 -178.0(2) . .
S41 N41 C40 N42 -1.8(4) . .
S41 N41 C40 C41 176.3(2) . .
N42 C40 C41 C46 -29.8(4) . .
N41 C40 C41 C46 152.1(3) . .
N42 C40 C41 C42 147.8(3) . .
N41 C40 C41 C42 -30.3(4) . .
C46 C41 C42 F42 180.0(2) . .
C40 C41 C42 F42 2.2(4) . .
C46 C41 C42 C43 2.3(4) . .
C40 C41 C42 C43 -175.5(3) . .
F42 C42 C43 C44 -177.9(2) . .
C41 C42 C43 C44 -0.1(4) . .
C42 C43 C44 F44 177.5(2) . .
C42 C43 C44 C45 -2.1(4) . .
F44 C44 C45 C46 -177.8(2) . .
C43 C44 C45 C46 1.8(4) . .
C44 C45 C46 F46 -178.8(2) . .
C44 C45 C46 C41 0.7(4) . .
C42 C41 C46 F46 176.8(2) . .
C40 C41 C46 F46 -5.4(4) . .
C42 C41 C46 C45 -2.6(4) . .
C40 C41 C46 C45 175.2(3) . .
N51 S51 S52 N52 -4.01(13) . .
N11 S51 S52 N52 157.69(10) 3_666 .
S61 S51 S52 N52 88.73(10) . .
S61 S51 S52 N52 -99.52(10) 1_655 .
N51 S51 S52 S62 -94.28(10) . .
N11 S51 S52 S62 67.41(6) 3_666 .
S61 S51 S52 S62 -1.55(3) . .
S61 S51 S52 S62 170.20(3) 1_655 .
N51 S51 S52 S11 -58.86(17) . .
N11 S51 S52 S11 102.84(14) 3_666 .
S61 S51 S52 S11 33.88(14) . .
S61 S51 S52 S11 -154.37(12) 1_655 .
N51 S51 S52 N11 -161.70(11) . 3_666
S61 S51 S52 N11 -68.96(5) . 3_666
S61 S51 S52 N11 102.79(6) 1_655 3_666
N51 S51 S52 S62 97.04(10) . 1_655
N11 S51 S52 S62 -101.26(5) 3_666 1_655
S61 S51 S52 S62 -170.22(3) . 1_655
S61 S51 S52 S62 1.53(2) 1_655 1_655
N11 S11 S52 N52 148.2(2) . .
S12 S11 S52 N52 16.96(10) . .
S21 S11 S52 N52 -81.32(10) . .
S52 S11 S52 N52 -157.37(10) 3_666 .
S51 S11 S52 N52 -168.65(10) 3_666 .
S21 S11 S52 N52 82.56(10) 1_655 .
N11 S11 S52 S51 -154.0(2) . .
S12 S11 S52 S51 74.78(14) . .
S21 S11 S52 S51 -23.50(15) . .
N52 S11 S52 S51 57.82(15) . .
S52 S11 S52 S51 -99.55(14) 3_666 .
S51 S11 S52 S51 -110.83(13) 3_666 .
S21 S11 S52 S51 140.38(14) 1_655 .
N11 S11 S52 S62 -116.6(2) . .
S12 S11 S52 S62 112.11(4) . .
S21 S11 S52 S62 13.83(3) . .
N52 S11 S52 S62 95.15(9) . .
S52 S11 S52 S62 -62.22(2) 3_666 .
S51 S11 S52 S62 -73.50(3) 3_666 .
S21 S11 S52 S62 177.71(3) 1_655 .
N11 S11 S52 N11 -66.8(2) . 3_666
S12 S11 S52 N11 161.99(6) . 3_666
S21 S11 S52 N11 63.71(7) . 3_666
N52 S11 S52 N11 145.03(11) . 3_666
S52 S11 S52 N11 -12.35(5) 3_666 3_666
S51 S11 S52 N11 -23.63(6) 3_666 3_666
S21 S11 S52 N11 -132.41(6) 1_655 3_666
N11 S11 S52 S62 53.6(2) . 1_655
S12 S11 S52 S62 -77.64(5) . 1_655
S21 S11 S52 S62 -175.93(3) . 1_655
N52 S11 S52 S62 -94.61(10) . 1_655
S52 S11 S52 S62 108.02(4) 3_666 1_655
S51 S11 S52 S62 96.74(4) 3_666 1_655
S21 S11 S52 S62 -12.04(3) 1_655 1_655
S52 S51 N51 C50 4.4(2) . .
N11 S51 N51 C50 -110.0(3) 3_666 .
S61 S51 N51 C50 -84.4(2) . .
S61 S51 N51 C50 106.9(2) 1_655 .
S51 S52 N52 C50 3.1(2) . .
S62 S52 N52 C50 94.2(2) . .
S11 S52 N52 C50 166.3(2) . .
N11 S52 N52 C50 32.3(3) 3_666 .
S62 S52 N52 C50 -74.8(2) 1_655 .
S51 S52 N52 S11 -163.25(4) . .
S62 S52 N52 S11 -72.15(4) . .
N11 S52 N52 S11 -134.07(13) 3_666 .
S62 S52 N52 S11 118.81(4) 1_655 .
S51 S52 N52 S12 -173.43(7) . .
S62 S52 N52 S12 -82.34(8) . .
S11 S52 N52 S12 -10.18(6) . .
N11 S52 N52 S12 -144.25(11) 3_666 .
S62 S52 N52 S12 108.62(8) 1_655 .
N11 S11 N52 C50 126.4(7) . .
S12 S11 N52 C50 64.6(7) . .
S21 S11 N52 C50 -25.0(7) . .
S52 S11 N52 C50 -132.2(7) . .
S52 S11 N52 C50 -110.1(7) 3_666 .
S51 S11 N52 C50 -117.2(7) 3_666 .
S21 S11 N52 C50 145.7(7) 1_655 .
N11 S11 N52 S52 -101.4(4) . .
S12 S11 N52 S52 -163.29(10) . .
S21 S11 N52 S52 107.11(9) . .
S52 S11 N52 S52 22.02(10) 3_666 .
S51 S11 N52 S52 14.98(12) 3_666 .
S21 S11 N52 S52 -82.13(9) 1_655 .
N11 S11 N52 S12 61.9(4) . .
S21 S11 N52 S12 -89.60(4) . .
S52 S11 N52 S12 163.29(10) . .
S52 S11 N52 S12 -174.69(5) 3_666 .
S51 S11 N52 S12 178.27(7) 3_666 .
S21 S11 N52 S12 81.17(4) 1_655 .
N12 S12 N52 C50 162.5(3) . .
S11 S12 N52 C50 -158.0(3) . .
S22 S12 N52 C50 -76.4(3) . .
F66 S12 N52 C50 -44.3(2) . .
F56 S12 N52 C50 37.0(2) . .
S22 S12 N52 C50 89.5(3) 1_655 .
N12 S12 N52 S52 -22.0(3) . .
S11 S12 N52 S52 17.50(10) . .
S22 S12 N52 S52 99.10(11) . .
F66 S12 N52 S52 131.15(14) . .
F56 S12 N52 S52 -147.52(15) . .
S22 S12 N52 S52 -95.03(11) 1_655 .
N12 S12 N52 S11 -39.5(3) . .
S22 S12 N52 S11 81.60(4) . .
F66 S12 N52 S11 113.65(6) . .
F56 S12 N52 S11 -165.03(8) . .
S22 S12 N52 S11 -112.53(4) 1_655 .
S52 N52 C50 N51 -0.7(4) . .
S11 N52 C50 N51 127.2(6) . .
S12 N52 C50 N51 174.70(19) . .
S52 N52 C50 C51 178.8(2) . .
S11 N52 C50 C51 -53.3(8) . .
S12 N52 C50 C51 -5.8(4) . .
S51 N51 C50 N52 -3.2(4) . .
S51 N51 C50 C51 177.2(2) . .
N52 C50 C51 C56 -30.3(4) . .
N51 C50 C51 C56 149.3(3) . .
N52 C50 C51 C52 150.5(3) . .
N51 C50 C51 C52 -29.9(4) . .
C56 C51 C52 F52 177.6(2) . .
C50 C51 C52 F52 -3.2(4) . .
C56 C51 C52 C53 -1.4(4) . .
C50 C51 C52 C53 177.8(3) . .
F52 C52 C53 C54 -178.1(2) . .
C51 C52 C53 C54 0.9(4) . .
C52 C53 C54 F54 -179.3(2) . .
C52 C53 C54 C55 0.9(4) . .
C55 C54 F54 S32 -22.8(4) . 1_655
C53 C54 F54 S32 157.41(19) . 1_655
C55 C54 F54 S42 69.3(3) . .
C53 C54 F54 S42 -110.5(2) . .
N42 S42 F54 C54 -30.8(2) . .
S41 S42 F54 C54 -131.98(18) . .
F64 S42 F54 C54 58.71(18) . .
S32 S42 F54 C54 73.28(19) . .
N42 S42 F54 S32 91.76(10) . 1_655
S41 S42 F54 S32 -9.40(6) . 1_655
F64 S42 F54 S32 -178.71(5) . 1_655
S32 S42 F54 S32 -164.14(6) . 1_655
F54 C54 C55 C56 178.3(3) . .
C53 C54 C55 C56 -1.9(4) . .
C54 C55 C56 F56 -177.2(2) . .
C54 C55 C56 C51 1.3(4) . .
C52 C51 C56 F56 178.7(2) . .
C50 C51 C56 F56 -0.5(4) . .
C52 C51 C56 C55 0.3(4) . .
C50 C51 C56 C55 -178.9(3) . .
C55 C56 F56 S22 84.3(5) . 1_655
C51 C56 F56 S22 -94.2(5) . 1_655
C55 C56 F56 S12 -103.3(3) . .
C51 C56 F56 S12 78.2(3) . .
N12 S12 F56 C56 140.4(3) . .
S11 S12 F56 C56 -87.3(2) . .
S22 S12 F56 C56 11.3(2) . .
F66 S12 F56 C56 -1.7(2) . .
N52 S12 F56 C56 -72.5(2) . .
S22 S12 F56 C56 -176.9(2) 1_655 .
N12 S12 F56 S22 -42.66(19) . 1_655
S11 S12 F56 S22 89.63(5) . 1_655
S22 S12 F56 S22 -171.76(5) . 1_655
F66 S12 F56 S22 175.21(6) . 1_655
N52 S12 F56 S22 104.47(7) . 1_655
N51 S51 S61 N61 1.51(13) . .
S52 S51 S61 N61 -92.43(10) . .
N11 S51 S61 N61 172.37(11) 3_666 .
S61 S51 S61 N61 124.63(18) 1_655 .
N51 S51 S61 S62 96.34(10) . .
S52 S51 S61 S62 2.40(5) . .
N11 S51 S61 S62 -92.81(6) 3_666 .
S61 S51 S61 S62 -140.55(15) 1_655 .
N51 S51 S61 N21 173.89(11) . 3_566
S52 S51 S61 N21 79.95(7) . 3_566
N11 S51 S61 N21 -15.26(7) 3_666 3_566
S61 S51 S61 N21 -63.00(18) 1_655 3_566
N51 S51 S61 N11 -170.85(11) . 3_666
S52 S51 S61 N11 95.20(6) . 3_666
S61 S51 S61 N11 -47.74(17) 1_655 3_666
N61 S61 S62 N62 -0.68(13) . .
S51 S61 S62 N62 -95.03(10) . .
N21 S61 S62 N62 144.50(11) 3_566 .
N11 S61 S62 N62 -150.61(10) 3_666 .
N61 S61 S62 S52 92.79(9) . .
S51 S61 S62 S52 -1.56(3) . .
N21 S61 S62 S52 -122.04(5) 3_566 .
N11 S61 S62 S52 -57.15(5) 3_666 .
N61 S61 S62 S21 -19.95(14) . .
S51 S61 S62 S21 -114.30(9) . .
N21 S61 S62 S21 125.22(10) 3_566 .
N11 S61 S62 S21 -169.88(9) 3_666 .
N61 S61 S62 N21 -145.17(10) . 3_566
S51 S61 S62 N21 120.48(5) . 3_566
N11 S61 S62 N21 64.89(6) 3_666 3_566
N52 S52 S62 N62 2.17(13) . .
S51 S52 S62 N62 96.74(10) . .
S11 S52 S62 N62 -71.38(9) . .
N11 S52 S62 N62 147.17(10) 3_666 .
S62 S52 S62 N62 140.20(15) 1_655 .
N52 S52 S62 S61 -92.27(10) . .
S51 S52 S62 S61 2.30(5) . .
S11 S52 S62 S61 -165.82(4) . .
N11 S52 S62 S61 52.74(5) 3_666 .
S62 S52 S62 S61 45.77(14) 1_655 .
N52 S52 S62 S21 61.69(10) . .
S51 S52 S62 S21 156.26(4) . .
S11 S52 S62 S21 -11.86(3) . .
N11 S52 S62 S21 -153.31(5) 3_666 .
S62 S52 S62 S21 -160.27(12) 1_655 .
N52 S52 S62 N21 -155.66(11) . 3_566
S51 S52 S62 N21 -61.09(6) . 3_566
S11 S52 S62 N21 130.79(6) . 3_566
N11 S52 S62 N21 -10.66(6) 3_666 3_566
S62 S52 S62 N21 -17.62(16) 1_655 3_566
N21 S21 S62 N62 171.38(19) . .
S22 S21 S62 N62 25.27(12) . .
S11 S21 S62 N62 98.76(11) . .
S62 S21 S62 N62 -147.56(11) 3_566 .
S61 S21 S62 N62 -158.12(11) 3_566 .
N21 S21 S62 S61 -166.18(17) . .
S22 S21 S62 S61 47.70(11) . .
N62 S21 S62 S61 22.43(13) . .
S11 S21 S62 S61 121.19(10) . .
S62 S21 S62 S61 -125.13(10) 3_566 .
S61 S21 S62 S61 -135.69(9) 3_566 .
N21 S21 S62 S52 85.40(16) . .
S22 S21 S62 S52 -60.71(5) . .
N62 S21 S62 S52 -85.98(11) . .
S11 S21 S62 S52 12.78(3) . .
S62 S21 S62 S52 126.46(4) 3_566 .
S61 S21 S62 S52 115.90(3) 3_566 .
N21 S21 S62 N21 -53.93(19) . 3_566
S22 S21 S62 N21 159.95(7) . 3_566
N62 S21 S62 N21 134.69(13) . 3_566
S11 S21 S62 N21 -126.55(6) . 3_566
S62 S21 S62 N21 -12.87(6) 3_566 3_566
S61 S21 S62 N21 -23.44(7) 3_566 3_566
S62 S61 N61 C60 1.0(2) . .
S51 S61 N61 C60 96.0(2) . .
N21 S61 N61 C60 -72.6(3) 3_566 .
N11 S61 N61 C60 108.1(2) 3_666 .
S61 S62 N62 C60 0.3(2) . .
S52 S62 N62 C60 -85.5(2) . .
S21 S62 N62 C60 170.1(2) . .
N21 S62 N62 C60 61.7(3) 3_566 .
S61 S62 N62 S21 -169.83(6) . .
S52 S62 N62 S21 104.33(6) . .
N21 S62 N62 S21 -108.42(14) 3_566 .
S61 S62 N62 S22 176.23(10) . .
S52 S62 N62 S22 90.38(11) . .
S21 S62 N62 S22 -13.95(6) . .
N21 S62 N62 S22 -122.37(14) 3_566 .
N21 S21 N62 C60 173.4(5) . .
S22 S21 N62 C60 40.8(4) . .
S11 S21 N62 C60 125.6(4) . .
S62 S21 N62 C60 -161.2(5) . .
S62 S21 N62 C60 -128.9(4) 3_566 .
S61 S21 N62 C60 -133.7(4) 3_566 .
N21 S21 N62 S62 -25.4(6) . .
S22 S21 N62 S62 -158.03(10) . .
S11 S21 N62 S62 -73.20(10) . .
S62 S21 N62 S62 32.28(11) 3_566 .
S61 S21 N62 S62 27.50(13) 3_566 .
N21 S21 N62 S22 132.6(5) . .
S11 S21 N62 S22 84.83(4) . .
S62 S21 N62 S22 158.03(10) . .
S62 S21 N62 S22 -169.69(5) 3_566 .
S61 S21 N62 S22 -174.47(7) 3_566 .
N22 S22 N62 C60 -176.8(2) . .
S21 S22 N62 C60 -157.8(2) . .
F66 S22 N62 C60 34.77(19) . .
S12 S22 N62 C60 99.2(2) . .
N22 S22 N62 S62 7.7(3) . .
S21 S22 N62 S62 26.58(12) . .
F66 S22 N62 S62 -140.81(17) . .
S12 S22 N62 S62 -76.42(14) . .
N22 S22 N62 S21 -18.91(19) . .
F66 S22 N62 S21 -167.39(9) . .
S12 S22 N62 S21 -103.00(5) . .
S62 N62 C60 N61 0.3(4) . .
S21 N62 C60 N61 159.7(3) . .
S22 N62 C60 N61 -175.62(19) . .
S62 N62 C60 C61 -179.9(2) . .
S21 N62 C60 C61 -20.5(6) . .
S22 N62 C60 C61 4.1(3) . .
S61 N61 C60 N62 -1.0(4) . .
S61 N61 C60 C61 179.3(2) . .
N62 C60 C61 C62 147.0(3) . .
N61 C60 C61 C62 -33.2(4) . .
N62 C60 C61 C66 -34.7(4) . .
N61 C60 C61 C66 145.1(3) . .
C66 C61 C62 F62 177.3(2) . .
C60 C61 C62 F62 -4.3(4) . .
C66 C61 C62 C63 -2.5(4) . .
C60 C61 C62 C63 176.0(3) . .
F62 C62 C63 C64 -176.9(2) . .
C61 C62 C63 C64 2.9(4) . .
C62 C63 C64 F64 178.5(2) . .
C62 C63 C64 C65 -1.0(4) . .
C65 C64 F64 S42 -22.2(3) . .
C63 C64 F64 S42 158.23(19) . .
C65 C64 F64 S32 52.7(4) . .
C63 C64 F64 S32 -126.9(2) . .
N42 S42 F64 C64 39.5(2) . .
S41 S42 F64 C64 151.3(2) . .
S32 S42 F64 C64 129.6(2) . .
F54 S42 F64 C64 -60.2(2) . .
N42 S42 F64 S32 -90.03(10) . .
S41 S42 F64 S32 21.69(18) . .
F54 S42 F64 S32 170.27(5) . .
N32 S32 F64 C64 -9.0(3) . .
S31 S32 F64 C64 -107.2(2) . .
S42 S32 F64 C64 -103.4(2) . .
S41 S32 F64 C64 154.4(2) 3_556 .
S42 S32 F64 C64 67.1(2) 1_455 .
N32 S32 F64 S42 94.40(9) . .
S31 S32 F64 S42 -3.80(9) . .
S41 S32 F64 S42 -102.24(5) 3_556 .
S42 S32 F64 S42 170.48(4) 1_455 .
F64 C64 C65 C66 179.5(2) . .
C63 C64 C65 C66 -0.9(4) . .
C64 C65 C66 F66 -176.8(2) . .
C64 C65 C66 C61 1.4(4) . .
C62 C61 C66 F66 178.3(2) . .
C60 C61 C66 F66 -0.1(4) . .
C62 C61 C66 C65 0.2(4) . .
C60 C61 C66 C65 -178.2(3) . .
C65 C66 F66 S22 -83.8(3) . .
C61 C66 F66 S22 98.0(3) . .
C65 C66 F66 S12 48.7(18) . .
C61 C66 F66 S12 -129.5(16) . .
N22 S22 F66 C66 146.2(3) . .
S21 S22 F66 C66 -94.0(2) . .
S12 S22 F66 C66 175.2(2) . .
N62 S22 F66 C66 -83.8(2) . .
N22 S22 F66 S12 -28.9(3) . .
S21 S22 F66 S12 90.87(4) . .
N62 S22 F66 S12 100.99(7) . .
N12 S12 F66 C66 -112.6(17) . .
S11 S12 F66 C66 142.3(17) . .
S22 S12 F66 C66 -135.0(17) . .
F56 S12 F66 C66 30.6(16) . .
N52 S12 F66 C66 84.5(17) . .
S22 S12 F66 C66 34.7(17) 1_655 .
N12 S12 F66 S22 22.38(17) . .
S11 S12 F66 S22 -82.73(5) . .
F56 S12 F66 S22 165.56(6) . .
N52 S12 F66 S22 -140.54(7) . .
S22 S12 F66 S22 169.71(5) 1_655 .
